data_4335766
loop_
_publ_author_name
'Baofei Pan'
'Deirdra A. Evers-McGregor'
'Mark W. Bezpalko'
'Bruce M. Foxman'
'Christine M. Thomas'

_publ_section_title
;
 Multimetallic Complexes Featuring a Bridging N-heterocyclic
 Phosphido/Phosphenium Ligand: Synthesis, Structure, and Theoretical
 Investigation
;
_journal_name_full 'Inorganic Chemistry'
_journal_page_first 9583
_journal_page_last 9589
_journal_paper_doi 10.1021/ic4012873
_journal_volume 52
_journal_year 2013
_chemical_formula_moiety 'C80 H72.00 N4 O1.00 P6 Pd2'
_chemical_formula_sum 'C80 H72 N4 O P6 Pd2'
_chemical_formula_weight 1504.12
_space_group_IT_number 14
_symmetry_cell_setting monoclinic
_symmetry_space_group_name_Hall '-P 2ybc'
_symmetry_space_group_name_H-M 'P 1 21/c 1'
_atom_sites_solution_hydrogens difmap
_atom_sites_solution_primary other
_audit_creation_date 2012-11-26
_audit_creation_method CRYSTALS_ver_14.52
_cell_angle_alpha 90
_cell_angle_beta 105.280(2)
_cell_angle_gamma 90
_cell_formula_units_Z 4
_cell_length_a 12.9704(4)
_cell_length_b 34.0785(12)
_cell_length_c 16.6454(6)
_cell_measurement_reflns_used 9763
_cell_measurement_temperature 135
_cell_measurement_theta_max 30
_cell_measurement_theta_min 2
_cell_volume 7097.4(4)
_computing_cell_refinement 'Apex2 (Bruker AXS, 2006)'
_computing_data_collection 'Apex2 (Bruker AXS, 2006)'
_computing_data_reduction 'Apex2 (Bruker AXS, 2006)'
_computing_molecular_graphics 'CAMERON (Watkin et al., 1996)'
_computing_publication_material 'CRYSTALS (Betteridge et al., 2003)'
_computing_structure_refinement 'CRYSTALS (Betteridge et al., 2003)'
_computing_structure_solution 'USER DEFINED STRUCTURE SOLUTION'
_diffrn_ambient_temperature 135
_diffrn_measured_fraction_theta_full 0.998
_diffrn_measured_fraction_theta_max 0.998
_diffrn_measurement_device Area
_diffrn_measurement_device_type 'Bruker Kappa Apex2'
_diffrn_measurement_method '\f & \w scans'
_diffrn_radiation_monochromator graphite
_diffrn_radiation_type 'Mo K\a'
_diffrn_radiation_wavelength 0.71073
_diffrn_reflns_av_R_equivalents 0.051
_diffrn_reflns_limit_h_max 17
_diffrn_reflns_limit_h_min -18
_diffrn_reflns_limit_k_max 47
_diffrn_reflns_limit_k_min 0
_diffrn_reflns_limit_l_max 23
_diffrn_reflns_limit_l_min 0
_diffrn_reflns_number 20678
_diffrn_reflns_theta_full 30.006
_diffrn_reflns_theta_max 30.006
_diffrn_reflns_theta_min 1.195
_diffrn_standards_number 0
_exptl_absorpt_coefficient_mu 0.691
_exptl_absorpt_correction_T_max 0.92
_exptl_absorpt_correction_T_min 0.81
_exptl_absorpt_correction_type numerical
_exptl_absorpt_process_details
; 
 Analytical Absorption (De Meulenaer & Tompa, 1965) 
;
_exptl_crystal_colour black
_exptl_crystal_density_diffrn 1.408
_exptl_crystal_description prism
_exptl_crystal_F_000 3080.000
_exptl_crystal_size_max 0.350
_exptl_crystal_size_mid 0.310
_exptl_crystal_size_min 0.120
_platon_squeeze_details
;
During the structure solution, electron density difference 
maps revealed that there were considerable disordered solvent 
molecules which could not be successfully modeled.  From history, 
the remaining solvate was likely diethyl ether in a volume of 
496.1 \%A3 per unit cell (7.0%).  It appeared that the cavity area 
contained ca. four ether molecules, located near the centers of 
symmetry at (1/2 , 0, 0) and (1/2 , 1/2,  1/2). 
Modeling with or without restraints was unsuccessful, as was step 
by step acquisition of peaks using successive electron density 
difference maps.  Thus, the structure factors were modified using 
the PLATON SQUEEZE technique, in order to produce a ?solvate-free? 
structure factor set.  PLATON reported a total electron density of 
123 e- per unit cell, likely representing four ether molecules, 
consistent with our earlier observations.  Use of the SQUEEZE technique 
resulted in a decrease of ca. 1.0 % in R.   
;
_refine_diff_density_max 1.39
_refine_diff_density_min -1.47
_refine_ls_extinction_method none
_refine_ls_goodness_of_fit_ref 0.9989
_refine_ls_hydrogen_treatment constr
_refine_ls_matrix_type full
_refine_ls_number_parameters 830
_refine_ls_number_reflns 20678
_refine_ls_number_restraints 1
_refine_ls_R_factor_all 0.0604
_refine_ls_R_factor_gt 0.0453
_refine_ls_shift/su_max 0.0035949
_refine_ls_shift/su_mean 0.0000835
_refine_ls_structure_factor_coef Fsqd
_refine_ls_weighting_details
;
 Method= Modified Sheldrick 
 w=1/[\s^2^(F^2^) + ( 0.02P)^2^ +30.11P] 
 ,where P=(max(Fo^2^,0) + 2Fc^2^)/3 
;
_refine_ls_weighting_scheme calc
_refine_ls_wR_factor_all 0.1045
_refine_ls_wR_factor_gt 0.0990
_refine_ls_wR_factor_ref 0.1045
_reflns_limit_h_max 17
_reflns_limit_h_min -18
_reflns_limit_k_max 47
_reflns_limit_k_min 0
_reflns_limit_l_max 23
_reflns_limit_l_min 0
_reflns_number_gt 16499
_reflns_number_total 20678
_reflns_threshold_expression I>2.0\s(I)
_oxford_diffrn_Wilson_B_factor 0.00
_oxford_diffrn_Wilson_scale 0.00
_oxford_refine_ls_r_factor_ref 0.0604
_oxford_refine_ls_scale 0.060243(5)
_oxford_reflns_number_all 20678
_oxford_reflns_threshold_expression_ref I>-10.0\s(I)
_oxford_structure_analysis_title 'bfpan_848_0m in P2(1)/c'
_cod_data_source_file ic4012873_si_002_1.cif
_cod_data_source_block 5
_cod_original_sg_symbol_H-M 'P 1 21/c 1 '
_cod_original_formula_sum 'C80 H72.00 N4 O1.00 P6 Pd2'
_cod_database_code 4335766

loop_
_symmetry_equiv_pos_as_xyz
x,y,z
-x,-y,-z
-x,y+1/2,-z+1/2
x,-y+1/2,z+1/2

loop_
_atom_site_label
_atom_site_type_symbol
_atom_site_fract_x
_atom_site_fract_y
_atom_site_fract_z
_atom_site_U_iso_or_equiv
_atom_site_occupancy
_atom_site_adp_type
_atom_site_refinement_flags_posn
_atom_site_refinement_flags_occupancy
_atom_site_disorder_assembly
_atom_site_disorder_group
Pd1 Pd 0.899603(18) 0.602144(6) 0.231470(14) 0.0156 1.0000 Uani . . . .
Pd2 Pd 0.917587(18) 0.661173(6) 0.128073(13) 0.0148 1.0000 Uani . . . .
P1 P 0.75402(6) 0.60251(2) 0.28702(5) 0.0178 1.0000 Uani . . . .
P2 P 0.91602(6) 0.66790(2) 0.26412(5) 0.0168 1.0000 Uani . . . .
P3 P 1.07541(6) 0.69575(2) 0.16073(5) 0.0173 1.0000 Uani . . . .
P4 P 0.76655(6) 0.66987(2) 0.01936(5) 0.0157 1.0000 Uani . . . .
P5 P 0.90105(6) 0.59550(2) 0.09467(5) 0.0164 1.0000 Uani . . . .
P6 P 1.02904(6) 0.55409(2) 0.26142(5) 0.0191 1.0000 Uani . . . .
O1 O 0.5944(4) 0.33666(17) 0.1937(4) 0.0473(15) 0.567(6) Uiso . P 1 1
O2 O 0.5224(7) 0.3555(3) 0.3662(6) 0.063(3) 0.433(6) Uiso . P 1 2
N1 N 0.8233(2) 0.68734(8) 0.31039(17) 0.0224 1.0000 Uani . . . .
N2 N 1.0147(2) 0.69706(8) 0.32657(16) 0.0225 1.0000 Uani . . . .
N3 N 0.8046(2) 0.58258(7) 0.00442(16) 0.0192 1.0000 Uani . . . .
N4 N 0.9881(2) 0.56134(8) 0.07042(17) 0.0217 1.0000 Uani . . . .
C1 C 0.6636(2) 0.56049(9) 0.2641(2) 0.0200 1.0000 Uani . . . .
C2 C 0.6199(3) 0.55072(10) 0.1805(2) 0.0233 1.0000 Uani . . . .
C3 C 0.5606(3) 0.51694(10) 0.1582(2) 0.0282 1.0000 Uani . . . .
C4 C 0.5450(3) 0.49149(10) 0.2194(2) 0.0330 1.0000 Uani . . . .
C5 C 0.5881(3) 0.50050(11) 0.3017(3) 0.0337 1.0000 Uani . . . .
C6 C 0.6464(3) 0.53500(10) 0.3246(2) 0.0272 1.0000 Uani . . . .
C7 C 0.7850(3) 0.60530(9) 0.40081(19) 0.0237 1.0000 Uani . . . .
C8 C 0.7144(4) 0.62110(13) 0.4421(2) 0.0423 1.0000 Uani . . . .
C9 C 0.7386(5) 0.61940(16) 0.5287(3) 0.0629 1.0000 Uani . . . .
C10 C 0.8321(4) 0.60253(12) 0.5738(2) 0.0468 1.0000 Uani . . . .
C11 C 0.9032(4) 0.58805(11) 0.5337(2) 0.0373 1.0000 Uani . . . .
C12 C 0.8803(3) 0.58962(10) 0.4477(2) 0.0277 1.0000 Uani . . . .
C13 C 0.6674(3) 0.64519(9) 0.25570(19) 0.0199 1.0000 Uani . . . .
C14 C 0.5596(3) 0.64197(10) 0.2149(2) 0.0256 1.0000 Uani . . . .
C15 C 0.4954(3) 0.67477(11) 0.1913(2) 0.0316 1.0000 Uani . . . .
C16 C 0.5390(3) 0.71167(11) 0.2117(3) 0.0364 1.0000 Uani . . . .
C17 C 0.6460(3) 0.71577(10) 0.2525(2) 0.0325 1.0000 Uani . . . .
C18 C 0.7123(3) 0.68317(9) 0.2728(2) 0.0215 1.0000 Uani . . . .
C19 C 0.8625(3) 0.72265(11) 0.3587(2) 0.0329 1.0000 Uani . . . .
C20 C 0.9798(3) 0.71411(12) 0.3958(2) 0.0325 1.0000 Uani . . . .
C21 C 1.1226(3) 0.68821(9) 0.3350(2) 0.0219 1.0000 Uani . . . .
C22 C 1.1941(3) 0.68475(11) 0.4141(2) 0.0307 1.0000 Uani . . . .
C23 C 1.3002(3) 0.67419(12) 0.4225(2) 0.0380 1.0000 Uani . . . .
C24 C 1.3353(3) 0.66600(12) 0.3533(2) 0.0348 1.0000 Uani . . . .
C25 C 1.2656(3) 0.67107(10) 0.2744(2) 0.0281 1.0000 Uani . . . .
C26 C 1.1616(2) 0.68328(9) 0.26364(19) 0.0198 1.0000 Uani . . . .
C27 C 1.0664(2) 0.74925(9) 0.17074(19) 0.0182 1.0000 Uani . . . .
C28 C 1.1365(3) 0.77143(10) 0.2320(2) 0.0248 1.0000 Uani . . . .
C29 C 1.1310(3) 0.81205(10) 0.2300(2) 0.0287 1.0000 Uani . . . .
C30 C 1.0571(3) 0.83109(10) 0.1671(2) 0.0300 1.0000 Uani . . . .
C31 C 0.9860(3) 0.80946(10) 0.1069(2) 0.0279 1.0000 Uani . . . .
C32 C 0.9902(3) 0.76872(9) 0.1092(2) 0.0227 1.0000 Uani . . . .
C33 C 1.1652(2) 0.69371(9) 0.09152(18) 0.0189 1.0000 Uani . . . .
C34 C 1.2342(3) 0.72415(10) 0.0833(2) 0.0262 1.0000 Uani . . . .
C35 C 1.2931(3) 0.72184(11) 0.0249(2) 0.0320 1.0000 Uani . . . .
C36 C 1.2850(3) 0.68930(12) -0.0259(2) 0.0318 1.0000 Uani . . . .
C37 C 1.2176(3) 0.65909(12) -0.0177(2) 0.0339 1.0000 Uani . . . .
C38 C 1.1580(3) 0.66119(10) 0.0399(2) 0.0279 1.0000 Uani . . . .
C39 C 0.6876(2) 0.71518(9) 0.01047(19) 0.0189 1.0000 Uani . . . .
C40 C 0.7137(3) 0.74112(10) 0.0769(2) 0.0254 1.0000 Uani . . . .
C41 C 0.6591(3) 0.77638(11) 0.0738(3) 0.0373 1.0000 Uani . . . .
C42 C 0.5785(3) 0.78602(10) 0.0045(2) 0.0312 1.0000 Uani . . . .
C43 C 0.5523(3) 0.76053(11) -0.0620(2) 0.0351 1.0000 Uani . . . .
C44 C 0.6064(3) 0.72539(11) -0.0594(2) 0.0338 1.0000 Uani . . . .
C45 C 0.7917(3) 0.66670(8) -0.08448(18) 0.0184 1.0000 Uani . . . .
C46 C 0.8914(3) 0.67781(9) -0.0917(2) 0.0227 1.0000 Uani . . . .
C47 C 0.9147(3) 0.67709(10) -0.1691(2) 0.0272 1.0000 Uani . . . .
C48 C 0.8373(3) 0.66512(11) -0.2388(2) 0.0324 1.0000 Uani . . . .
C49 C 0.7375(3) 0.65328(11) -0.2322(2) 0.0318 1.0000 Uani . . . .
C50 C 0.7151(3) 0.65404(10) -0.1551(2) 0.0255 1.0000 Uani . . . .
C51 C 0.6666(2) 0.63081(9) 0.00870(18) 0.0187 1.0000 Uani . . . .
C52 C 0.5613(3) 0.63823(10) 0.0082(2) 0.0248 1.0000 Uani . . . .
C53 C 0.4841(3) 0.60881(11) -0.0107(2) 0.0305 1.0000 Uani . . . .
C54 C 0.5119(3) 0.57198(11) -0.0329(2) 0.0304 1.0000 Uani . . . .
C55 C 0.6173(3) 0.56327(10) -0.0294(2) 0.0255 1.0000 Uani . . . .
C56 C 0.6968(2) 0.59173(9) -0.00505(18) 0.0190 1.0000 Uani . . . .
C57 C 0.8361(3) 0.54891(10) -0.0381(2) 0.0288 1.0000 Uani . . . .
C58 C 0.9556(3) 0.55305(10) -0.0193(2) 0.0274 1.0000 Uani . . . .
C59 C 1.0972(3) 0.56017(9) 0.1141(2) 0.0226 1.0000 Uani . . . .
C60 C 1.1760(3) 0.55987(10) 0.0702(2) 0.0299 1.0000 Uani . . . .
C61 C 1.2838(3) 0.55890(12) 0.1117(3) 0.0372 1.0000 Uani . . . .
C62 C 1.3154(3) 0.55815(12) 0.1974(3) 0.0384 1.0000 Uani . . . .
C63 C 1.2390(3) 0.55760(11) 0.2417(2) 0.0317 1.0000 Uani . . . .
C64 C 1.1299(3) 0.55794(9) 0.2024(2) 0.0234 1.0000 Uani . . . .
C65 C 0.9820(3) 0.50349(9) 0.2360(2) 0.0227 1.0000 Uani . . . .
C66 C 0.8748(3) 0.49523(11) 0.2229(3) 0.0357 1.0000 Uani . . . .
C67 C 0.8368(4) 0.45707(12) 0.2069(3) 0.0462 1.0000 Uani . . . .
C68 C 0.9066(4) 0.42701(11) 0.2034(3) 0.0417 1.0000 Uani . . . .
C69 C 1.0138(4) 0.43469(10) 0.2156(2) 0.0366 1.0000 Uani . . . .
C70 C 1.0517(3) 0.47296(10) 0.2314(2) 0.0299 1.0000 Uani . . . .
C71 C 1.1050(2) 0.54974(9) 0.3706(2) 0.0223 1.0000 Uani . . . .
C72 C 1.1014(3) 0.51683(10) 0.4195(2) 0.0300 1.0000 Uani . . . .
C73 C 1.1446(3) 0.51806(11) 0.5056(2) 0.0362 1.0000 Uani . . . .
C74 C 1.1927(3) 0.55153(12) 0.5433(3) 0.0380 1.0000 Uani . . . .
C75 C 1.1967(4) 0.58459(13) 0.4958(3) 0.0440 1.0000 Uani . . . .
C76 C 1.1529(3) 0.58361(11) 0.4105(2) 0.0374 1.0000 Uani . . . .
C77 C 0.5802(7) 0.3120(2) 0.2579(5) 0.0407(18) 0.567(6) Uiso . P 1 1
C78 C 0.6217(8) 0.3326(3) 0.3385(6) 0.058(2) 0.567(6) Uiso . P 1 1
C79 C 0.6371(7) 0.3736(3) 0.2993(6) 0.113(3) 1.0000 Uiso D . . .
C80 C 0.5968(7) 0.3749(3) 0.2239(6) 0.053(2) 0.567(6) Uiso . P 1 1
C771 C 0.5505(10) 0.3861(4) 0.3237(8) 0.057(3) 0.433(6) Uiso . P 1 2
C772 C 0.5925(14) 0.3320(4) 0.2599(11) 0.086(5) 0.433(6) Uiso D P 1 2
C773 C 0.5430(12) 0.3203(4) 0.3270(9) 0.065(4) 0.433(6) Uiso . P 1 2
H21 H 0.6307 0.5678 0.1396 0.0281 1.0000 Uiso R . . .
H31 H 0.5309 0.5112 0.1020 0.0341 1.0000 Uiso R . . .
H41 H 0.5057 0.4684 0.2048 0.0398 1.0000 Uiso R . . .
H51 H 0.5774 0.4837 0.3432 0.0404 1.0000 Uiso R . . .
H61 H 0.6755 0.5407 0.3805 0.0323 1.0000 Uiso R . . .
H81 H 0.6506 0.6325 0.4119 0.0508 1.0000 Uiso R . . .
H91 H 0.6907 0.6293 0.5556 0.0751 1.0000 Uiso R . . .
H101 H 0.8466 0.6006 0.6317 0.0560 1.0000 Uiso R . . .
H111 H 0.9674 0.5768 0.5639 0.0448 1.0000 Uiso R . . .
H121 H 0.9300 0.5798 0.4208 0.0331 1.0000 Uiso R . . .
H141 H 0.5292 0.6172 0.2038 0.0307 1.0000 Uiso R . . .
H151 H 0.4238 0.6718 0.1625 0.0382 1.0000 Uiso R . . .
H161 H 0.4963 0.7338 0.1984 0.0437 1.0000 Uiso R . . .
H171 H 0.6750 0.7406 0.2663 0.0390 1.0000 Uiso R . . .
H191 H 0.8251 0.7257 0.4017 0.0397 1.0000 Uiso R . . .
H192 H 0.8530 0.7461 0.3239 0.0400 1.0000 Uiso R . . .
H201 H 0.9899 0.6954 0.4412 0.0386 1.0000 Uiso R . . .
H202 H 1.0201 0.7381 0.4152 0.0390 1.0000 Uiso R . . .
H221 H 1.1697 0.6894 0.4611 0.0363 1.0000 Uiso R . . .
H231 H 1.3464 0.6721 0.4754 0.0461 1.0000 Uiso R . . .
H241 H 1.4036 0.6568 0.3598 0.0421 1.0000 Uiso R . . .
H251 H 1.2902 0.6661 0.2277 0.0333 1.0000 Uiso R . . .
H281 H 1.1872 0.7587 0.2741 0.0298 1.0000 Uiso R . . .
H291 H 1.1773 0.8263 0.2711 0.0343 1.0000 Uiso R . . .
H301 H 1.0540 0.8581 0.1654 0.0359 1.0000 Uiso R . . .
H311 H 0.9346 0.8219 0.0650 0.0339 1.0000 Uiso R . . .
H321 H 0.9415 0.7543 0.0689 0.0272 1.0000 Uiso R . . .
H341 H 1.2384 0.7463 0.1175 0.0308 1.0000 Uiso R . . .
H351 H 1.3384 0.7423 0.0200 0.0376 1.0000 Uiso R . . .
H361 H 1.3248 0.6877 -0.0654 0.0380 1.0000 Uiso R . . .
H371 H 1.2120 0.6370 -0.0517 0.0413 1.0000 Uiso R . . .
H381 H 1.1117 0.6405 0.0431 0.0334 1.0000 Uiso R . . .
H401 H 0.7687 0.7349 0.1239 0.0309 1.0000 Uiso R . . .
H411 H 0.6774 0.7935 0.1193 0.0453 1.0000 Uiso R . . .
H421 H 0.5419 0.8096 0.0030 0.0370 1.0000 Uiso R . . .
H431 H 0.4984 0.7665 -0.1090 0.0423 1.0000 Uiso R . . .
H441 H 0.5872 0.7079 -0.1039 0.0412 1.0000 Uiso R . . .
H461 H 0.9439 0.6857 -0.0445 0.0269 1.0000 Uiso R . . .
H471 H 0.9814 0.6850 -0.1738 0.0330 1.0000 Uiso R . . .
H481 H 0.8520 0.6652 -0.2900 0.0387 1.0000 Uiso R . . .
H491 H 0.6863 0.6451 -0.2793 0.0379 1.0000 Uiso R . . .
H501 H 0.6490 0.6458 -0.1505 0.0307 1.0000 Uiso R . . .
H521 H 0.5417 0.6636 0.0195 0.0302 1.0000 Uiso R . . .
H531 H 0.4142 0.6139 -0.0091 0.0373 1.0000 Uiso R . . .
H541 H 0.4601 0.5527 -0.0494 0.0360 1.0000 Uiso R . . .
H551 H 0.6360 0.5382 -0.0419 0.0306 1.0000 Uiso R . . .
H571 H 0.8016 0.5498 -0.0975 0.0345 1.0000 Uiso R . . .
H572 H 0.8153 0.5246 -0.0147 0.0346 1.0000 Uiso R . . .
H581 H 0.9761 0.5741 -0.0507 0.0329 1.0000 Uiso R . . .
H582 H 0.9876 0.5286 -0.0306 0.0331 1.0000 Uiso R . . .
H601 H 1.1544 0.5607 0.0123 0.0355 1.0000 Uiso R . . .
H611 H 1.3343 0.5587 0.0811 0.0454 1.0000 Uiso R . . .
H621 H 1.3882 0.5583 0.2253 0.0460 1.0000 Uiso R . . .
H631 H 1.2618 0.5565 0.2997 0.0378 1.0000 Uiso R . . .
H661 H 0.8271 0.5156 0.2249 0.0430 1.0000 Uiso R . . .
H671 H 0.7641 0.4520 0.1991 0.0551 1.0000 Uiso R . . .
H681 H 0.8812 0.4016 0.1929 0.0502 1.0000 Uiso R . . .
H691 H 1.0606 0.4145 0.2119 0.0438 1.0000 Uiso R . . .
H701 H 1.1243 0.4785 0.2382 0.0360 1.0000 Uiso R . . .
H721 H 1.0699 0.4937 0.3947 0.0357 1.0000 Uiso R . . .
H731 H 1.1401 0.4960 0.5380 0.0438 1.0000 Uiso R . . .
H741 H 1.2220 0.5518 0.6007 0.0459 1.0000 Uiso R . . .
H751 H 1.2255 0.6076 0.5216 0.0525 1.0000 Uiso R . . .
H761 H 1.1546 0.6060 0.3791 0.0460 1.0000 Uiso R . . .
H771 H 0.5047 0.3063 0.2499 0.0490 0.567(6) Uiso R P 1 1
H772 H 0.6201 0.2882 0.2574 0.0492 0.567(6) Uiso R P 1 1
H781 H 0.5711 0.3342 0.3715 0.0711 0.567(6) Uiso R P 1 1
H782 H 0.6885 0.3221 0.3712 0.0708 0.567(6) Uiso R P 1 1
H791 H 0.7134 0.3788 0.3098 0.1369 0.567(6) Uiso R P 1 1
H792 H 0.6031 0.3934 0.3261 0.1371 0.567(6) Uiso R P 1 1
H793 H 0.6533 0.3901 0.2563 0.1372 0.433(6) Uiso R P 1 2
H794 H 0.7000 0.3707 0.3457 0.1371 0.433(6) Uiso R P 1 2
H801 H 0.6385 0.3911 0.1981 0.0638 0.567(6) Uiso R P 1 1
H802 H 0.5263 0.3851 0.2128 0.0638 0.567(6) Uiso R P 1 1
H7711 H 0.5677 0.4089 0.3599 0.0672 0.433(6) Uiso R P 1 2
H7712 H 0.4918 0.3926 0.2758 0.0670 0.433(6) Uiso R P 1 2
H7721 H 0.6491 0.3141 0.2549 0.1040 0.433(6) Uiso R P 1 2
H7722 H 0.5404 0.3348 0.2056 0.1039 0.433(6) Uiso R P 1 2
H7731 H 0.5917 0.3040 0.3669 0.0769 0.433(6) Uiso R P 1 2
H7732 H 0.4769 0.3062 0.3033 0.0770 0.433(6) Uiso R P 1 2

loop_
_atom_site_aniso_label
_atom_site_aniso_U_11
_atom_site_aniso_U_22
_atom_site_aniso_U_33
_atom_site_aniso_U_23
_atom_site_aniso_U_13
_atom_site_aniso_U_12
Pd1 0.01923(10) 0.01233(10) 0.01526(10) 0.00084(8) 0.00466(8) -0.00009(8)
Pd2 0.01825(10) 0.01201(9) 0.01390(10) 0.00008(8) 0.00402(8) -0.00031(8)
P1 0.0212(4) 0.0160(3) 0.0166(3) 0.0006(3) 0.0057(3) -0.0005(3)
P2 0.0213(4) 0.0143(3) 0.0155(3) -0.0018(3) 0.0059(3) -0.0021(3)
P3 0.0197(4) 0.0154(3) 0.0165(3) 0.0007(3) 0.0045(3) -0.0019(3)
P4 0.0185(3) 0.0131(3) 0.0151(3) 0.0001(3) 0.0035(3) 0.0010(3)
P5 0.0210(4) 0.0125(3) 0.0159(3) -0.0007(3) 0.0051(3) 0.0022(3)
P6 0.0205(4) 0.0152(3) 0.0213(4) 0.0033(3) 0.0047(3) 0.0014(3)
N1 0.0282(14) 0.0172(12) 0.0236(13) -0.0062(10) 0.0102(11) -0.0015(10)
N2 0.0301(14) 0.0221(13) 0.0156(12) -0.0055(10) 0.0066(10) -0.0067(11)
N3 0.0248(13) 0.0162(12) 0.0175(12) -0.0039(9) 0.0070(10) 0.0018(10)
N4 0.0260(14) 0.0188(12) 0.0217(13) 0.0002(10) 0.0089(11) 0.0058(10)
C1 0.0205(14) 0.0188(14) 0.0234(15) 0.0005(11) 0.0106(12) 0.0001(11)
C2 0.0258(16) 0.0229(15) 0.0235(15) 0.0000(12) 0.0102(13) -0.0036(12)
C3 0.0276(17) 0.0273(17) 0.0284(17) -0.0038(14) 0.0050(14) -0.0051(13)
C4 0.037(2) 0.0213(16) 0.041(2) -0.0022(15) 0.0103(16) -0.0065(14)
C5 0.037(2) 0.0261(17) 0.038(2) 0.0081(15) 0.0107(16) -0.0083(15)
C6 0.0319(18) 0.0252(16) 0.0242(16) 0.0025(13) 0.0072(13) -0.0031(14)
C7 0.0370(18) 0.0167(14) 0.0174(14) -0.0007(11) 0.0072(13) -0.0028(13)
C8 0.059(3) 0.046(2) 0.0235(18) 0.0036(16) 0.0129(18) 0.023(2)
C9 0.099(4) 0.067(3) 0.027(2) -0.001(2) 0.023(2) 0.042(3)
C10 0.089(4) 0.032(2) 0.0161(16) -0.0037(15) 0.0067(19) 0.010(2)
C11 0.054(2) 0.0235(17) 0.0254(18) 0.0026(14) -0.0053(17) -0.0038(16)
C12 0.0358(19) 0.0227(16) 0.0232(16) 0.0013(13) 0.0049(14) -0.0031(14)
C13 0.0234(15) 0.0197(14) 0.0197(14) 0.0025(11) 0.0111(12) 0.0031(11)
C14 0.0238(16) 0.0261(16) 0.0295(17) 0.0030(13) 0.0116(13) 0.0009(13)
C15 0.0273(17) 0.0363(19) 0.0346(19) 0.0060(15) 0.0140(15) 0.0109(15)
C16 0.034(2) 0.0311(19) 0.048(2) 0.0088(17) 0.0190(18) 0.0160(16)
C17 0.039(2) 0.0211(16) 0.041(2) 0.0020(14) 0.0176(17) 0.0069(14)
C18 0.0251(15) 0.0202(14) 0.0229(15) 0.0004(12) 0.0125(12) 0.0014(12)
C19 0.040(2) 0.0272(18) 0.036(2) -0.0151(15) 0.0165(16) -0.0034(15)
C20 0.038(2) 0.036(2) 0.0258(17) -0.0146(15) 0.0128(15) -0.0096(16)
C21 0.0271(16) 0.0169(14) 0.0198(14) -0.0010(11) 0.0030(12) -0.0070(12)
C22 0.038(2) 0.0283(17) 0.0211(16) -0.0022(13) 0.0000(14) -0.0136(15)
C23 0.036(2) 0.036(2) 0.0301(19) 0.0052(15) -0.0119(16) -0.0212(16)
C24 0.0239(17) 0.039(2) 0.036(2) 0.0064(16) -0.0013(15) -0.0060(15)
C25 0.0247(16) 0.0305(18) 0.0275(17) 0.0055(14) 0.0040(13) -0.0036(13)
C26 0.0206(14) 0.0185(14) 0.0198(14) 0.0011(11) 0.0040(11) -0.0037(11)
C27 0.0207(14) 0.0162(13) 0.0211(14) 0.0011(11) 0.0113(11) -0.0010(11)
C28 0.0248(16) 0.0225(15) 0.0267(16) -0.0007(13) 0.0059(13) -0.0018(12)
C29 0.0340(18) 0.0216(16) 0.0308(18) -0.0070(13) 0.0089(15) -0.0060(13)
C30 0.040(2) 0.0174(15) 0.0350(19) -0.0019(13) 0.0152(16) 0.0020(14)
C31 0.039(2) 0.0228(16) 0.0238(16) 0.0009(13) 0.0113(14) 0.0054(14)
C32 0.0277(16) 0.0218(15) 0.0189(14) -0.0006(12) 0.0067(12) 0.0009(12)
C33 0.0193(14) 0.0200(14) 0.0169(13) 0.0035(11) 0.0041(11) 0.0009(11)
C34 0.0294(17) 0.0199(15) 0.0310(18) 0.0007(13) 0.0108(14) -0.0038(13)
C35 0.0317(19) 0.0309(18) 0.038(2) 0.0103(15) 0.0181(16) 0.0005(15)
C36 0.0291(18) 0.044(2) 0.0258(17) 0.0057(15) 0.0134(14) 0.0053(15)
C37 0.0304(18) 0.040(2) 0.0323(19) -0.0124(16) 0.0104(15) 0.0006(16)
C38 0.0279(17) 0.0239(16) 0.0319(18) -0.0046(14) 0.0081(14) -0.0021(13)
C39 0.0191(14) 0.0163(13) 0.0220(15) 0.0012(11) 0.0069(11) 0.0000(11)
C40 0.0270(16) 0.0218(15) 0.0246(16) -0.0037(12) 0.0019(13) 0.0048(13)
C41 0.042(2) 0.0283(18) 0.036(2) -0.0137(16) 0.0005(17) 0.0107(16)
C42 0.0299(18) 0.0212(16) 0.041(2) 0.0001(14) 0.0073(15) 0.0088(13)
C43 0.0325(19) 0.0326(19) 0.0330(19) 0.0006(15) -0.0041(15) 0.0141(15)
C44 0.037(2) 0.0298(18) 0.0284(18) -0.0054(14) -0.0030(15) 0.0114(15)
C45 0.0261(15) 0.0126(13) 0.0166(13) 0.0005(10) 0.0059(11) 0.0029(11)
C46 0.0270(16) 0.0193(14) 0.0217(15) 0.0017(12) 0.0063(12) -0.0002(12)
C47 0.0319(18) 0.0258(16) 0.0287(17) 0.0012(13) 0.0168(14) -0.0003(13)
C48 0.051(2) 0.0284(18) 0.0206(16) 0.0029(14) 0.0149(15) 0.0035(16)
C49 0.040(2) 0.0352(19) 0.0183(16) -0.0025(14) 0.0044(14) -0.0014(16)
C50 0.0265(16) 0.0286(17) 0.0214(15) 0.0016(13) 0.0059(13) -0.0015(13)
C51 0.0208(14) 0.0185(14) 0.0167(13) -0.0014(11) 0.0047(11) -0.0027(11)
C52 0.0246(16) 0.0242(16) 0.0269(16) -0.0044(13) 0.0092(13) -0.0007(12)
C53 0.0201(16) 0.0361(19) 0.0363(19) -0.0046(15) 0.0090(14) -0.0043(14)
C54 0.0304(18) 0.0261(17) 0.0333(19) -0.0047(14) 0.0060(14) -0.0104(14)
C55 0.0349(18) 0.0185(14) 0.0214(15) -0.0027(12) 0.0043(13) -0.0058(13)
C56 0.0224(15) 0.0204(14) 0.0146(13) -0.0010(11) 0.0053(11) -0.0001(11)
C57 0.0375(19) 0.0229(16) 0.0241(16) -0.0103(13) 0.0048(14) 0.0054(14)
C58 0.0361(19) 0.0254(16) 0.0233(16) -0.0039(13) 0.0121(14) 0.0073(14)
C59 0.0273(16) 0.0152(14) 0.0277(16) 0.0024(12) 0.0114(13) 0.0052(12)
C60 0.0357(19) 0.0243(16) 0.0353(19) 0.0063(14) 0.0192(16) 0.0091(14)
C61 0.034(2) 0.034(2) 0.051(2) 0.0090(17) 0.0232(18) 0.0091(16)
C62 0.0272(19) 0.037(2) 0.051(2) 0.0092(18) 0.0107(17) 0.0061(15)
C63 0.0257(17) 0.0307(18) 0.037(2) 0.0082(15) 0.0053(15) 0.0034(14)
C64 0.0253(16) 0.0178(14) 0.0278(16) 0.0048(12) 0.0080(13) 0.0029(12)
C65 0.0311(17) 0.0174(14) 0.0188(15) 0.0026(11) 0.0049(12) 0.0001(12)
C66 0.034(2) 0.0191(16) 0.052(2) -0.0019(16) 0.0091(18) -0.0016(14)
C67 0.042(2) 0.0244(19) 0.070(3) -0.0020(19) 0.012(2) -0.0120(17)
C68 0.072(3) 0.0172(16) 0.033(2) -0.0007(14) 0.0080(19) -0.0085(18)
C69 0.068(3) 0.0180(16) 0.0225(17) 0.0012(13) 0.0098(17) 0.0076(17)
C70 0.039(2) 0.0227(16) 0.0271(17) 0.0004(13) 0.0077(15) 0.0061(14)
C71 0.0192(15) 0.0212(15) 0.0253(16) 0.0047(12) 0.0036(12) 0.0003(11)
C72 0.038(2) 0.0215(16) 0.0286(18) 0.0041(13) 0.0059(15) -0.0002(14)
C73 0.046(2) 0.0289(18) 0.0292(19) 0.0104(15) 0.0021(16) 0.0007(16)
C74 0.038(2) 0.038(2) 0.0302(19) 0.0079(16) -0.0036(16) -0.0032(17)
C75 0.053(3) 0.035(2) 0.033(2) 0.0027(17) -0.0088(18) -0.0135(19)
C76 0.046(2) 0.0281(19) 0.0298(19) 0.0079(15) -0.0040(16) -0.0112(16)

loop_
_atom_type_symbol
_atom_type_scat_dispersion_real
_atom_type_scat_dispersion_imag
_atom_type_scat_Cromer_Mann_a1
_atom_type_scat_Cromer_Mann_b1
_atom_type_scat_Cromer_Mann_a2
_atom_type_scat_Cromer_Mann_b2
_atom_type_scat_Cromer_Mann_a3
_atom_type_scat_Cromer_Mann_b3
_atom_type_scat_Cromer_Mann_a4
_atom_type_scat_Cromer_Mann_b4
_atom_type_scat_Cromer_Mann_c
_atom_type_scat_source
C 0.0033 0.0016 2.3100 20.8439 1.0200 10.2075 1.5886 0.5687 0.8650 51.6512 0.2156 'International Tables Vol C 4.2.6.8 and 6.1.1.4'
H 0.0000 0.0000 0.4930 10.5109 0.3229 26.1257 0.1402 3.1424 0.0408 57.7998 0.0030 'International Tables Vol C 4.2.6.8 and 6.1.1.4'
N 0.0061 0.0033 12.2126 0.0057 3.1322 9.8933 2.0125 28.9975 1.1663 0.5826 -11.5290 'International Tables Vol C 4.2.6.8 and 6.1.1.4'
P 0.1023 0.0942 6.4345 1.9067 4.1791 27.1570 1.7800 0.5260 1.4908 68.1645 1.1149 'International Tables Vol C 4.2.6.8 and 6.1.1.4'
Pd -0.9988 1.0072 19.3319 0.6987 15.5017 7.9893 5.2954 25.2052 0.6058 76.8986 5.2659 'International Tables Vol C 4.2.6.8 and 6.1.1.4'
O 0.0106 0.0060 3.0485 13.2771 2.2868 5.7011 1.5463 0.3239 0.8670 32.9089 0.2508 'International Tables Vol C 4.2.6.8 and 6.1.1.4'

loop_
_geom_angle_atom_site_label_1
_geom_angle_atom_site_label_2
_geom_angle_atom_site_label_3
_geom_angle
_geom_angle_publ_flag
Pd2 Pd1 P1 117.94(2) yes
Pd2 Pd1 P2 53.60(2) yes
P1 Pd1 P2 86.26(3) yes
Pd2 Pd1 P5 54.22(2) yes
P1 Pd1 P5 128.25(3) yes
P2 Pd1 P5 107.82(3) yes
Pd2 Pd1 P6 119.18(2) yes
P1 Pd1 P6 122.88(3) yes
P2 Pd1 P6 128.61(3) yes
P5 Pd1 P6 87.05(3) yes
Pd1 Pd2 P2 54.32(2) yes
Pd1 Pd2 P3 116.91(2) yes
P2 Pd2 P3 87.37(3) yes
Pd1 Pd2 P4 113.43(2) yes
P2 Pd2 P4 122.50(3) yes
P3 Pd2 P4 129.65(3) yes
Pd1 Pd2 P5 53.91(2) yes
P2 Pd2 P5 108.23(3) yes
P3 Pd2 P5 125.15(3) yes
P4 Pd2 P5 85.97(3) yes
Pd1 P1 C1 117.38(10) yes
Pd1 P1 C7 115.73(12) yes
C1 P1 C7 102.14(14) yes
Pd1 P1 C13 113.32(10) yes
C1 P1 C13 104.57(14) yes
C7 P1 C13 101.79(15) yes
Pd1 P2 Pd2 72.08(2) yes
Pd1 P2 N1 116.60(10) yes
Pd2 P2 N1 132.25(10) yes
Pd1 P2 N2 135.02(10) yes
Pd2 P2 N2 117.05(10) yes
N1 P2 N2 90.20(13) yes
Pd2 P3 C26 112.84(10) yes
Pd2 P3 C27 117.12(10) yes
C26 P3 C27 100.55(14) yes
Pd2 P3 C33 120.19(10) yes
C26 P3 C33 104.20(14) yes
C27 P3 C33 99.21(13) yes
Pd2 P4 C39 120.72(10) yes
Pd2 P4 C45 113.83(10) yes
C39 P4 C45 101.89(13) yes
Pd2 P4 C51 114.51(10) yes
C39 P4 C51 103.75(14) yes
C45 P4 C51 99.30(14) yes
Pd2 P5 Pd1 71.87(2) yes
Pd2 P5 N3 117.04(9) yes
Pd1 P5 N3 133.66(9) yes
Pd2 P5 N4 132.93(10) yes
Pd1 P5 N4 118.14(10) yes
N3 P5 N4 89.61(13) yes
Pd1 P6 C64 114.51(10) yes
Pd1 P6 C65 115.96(11) yes
C64 P6 C65 100.59(15) yes
Pd1 P6 C71 116.30(11) yes
C64 P6 C71 105.29(15) yes
C65 P6 C71 102.20(14) yes
C77 O1 C80 106.1(7) yes
C771 O2 C773 107.5(10) yes
P2 N1 C18 120.8(2) yes
P2 N1 C19 112.3(2) yes
C18 N1 C19 119.4(3) yes
P2 N2 C20 111.6(2) yes
P2 N2 C21 119.8(2) yes
C20 N2 C21 120.9(3) yes
P5 N3 C56 120.7(2) yes
P5 N3 C57 112.8(2) yes
C56 N3 C57 121.2(3) yes
P5 N4 C58 109.6(2) yes
P5 N4 C59 121.5(2) yes
C58 N4 C59 119.9(3) yes
P1 C1 C2 117.6(2) yes
P1 C1 C6 123.7(3) yes
C2 C1 C6 118.1(3) yes
C1 C2 C3 121.1(3) yes
C1 C2 H21 118.5 no
C3 C2 H21 120.4 no
C2 C3 C4 120.2(3) yes
C2 C3 H31 119.8 no
C4 C3 H31 120.1 no
C3 C4 C5 119.4(3) yes
C3 C4 H41 120.6 no
C5 C4 H41 120.0 no
C4 C5 C6 120.7(3) yes
C4 C5 H51 120.0 no
C6 C5 H51 119.3 no
C5 C6 C1 120.5(3) yes
C5 C6 H61 119.9 no
C1 C6 H61 119.6 no
P1 C7 C8 122.5(3) yes
P1 C7 C12 118.9(3) yes
C8 C7 C12 118.5(3) yes
C7 C8 C9 119.8(4) yes
C7 C8 H81 120.0 no
C9 C8 H81 120.1 no
C8 C9 C10 120.6(4) yes
C8 C9 H91 119.4 no
C10 C9 H91 120.0 no
C9 C10 C11 119.8(4) yes
C9 C10 H101 120.1 no
C11 C10 H101 120.1 no
C10 C11 C12 120.2(4) yes
C10 C11 H111 120.4 no
C12 C11 H111 119.3 no
C11 C12 C7 121.0(4) yes
C11 C12 H121 119.5 no
C7 C12 H121 119.5 no
P1 C13 C14 122.7(2) yes
P1 C13 C18 118.7(2) yes
C14 C13 C18 118.6(3) yes
C13 C14 C15 121.8(3) yes
C13 C14 H141 119.3 no
C15 C14 H141 118.9 no
C14 C15 C16 119.1(3) yes
C14 C15 H151 120.1 no
C16 C15 H151 120.8 no
C15 C16 C17 120.3(3) yes
C15 C16 H161 120.1 no
C17 C16 H161 119.6 no
C16 C17 C18 121.0(3) yes
C16 C17 H171 120.1 no
C18 C17 H171 118.9 no
N1 C18 C13 119.8(3) yes
N1 C18 C17 121.2(3) yes
C13 C18 C17 119.0(3) yes
N1 C19 C20 103.5(3) yes
N1 C19 H191 109.0 no
C20 C19 H191 111.4 no
N1 C19 H192 112.0 no
C20 C19 H192 110.9 no
H191 C19 H192 109.9 no
C19 C20 N2 103.9(3) yes
C19 C20 H201 111.0 no
N2 C20 H201 110.3 no
C19 C20 H202 111.6 no
N2 C20 H202 110.0 no
H201 C20 H202 109.9 no
N2 C21 C22 120.6(3) yes
N2 C21 C26 120.5(3) yes
C22 C21 C26 118.8(3) yes
C21 C22 C23 120.6(4) yes
C21 C22 H221 119.1 no
C23 C22 H221 120.3 no
C22 C23 C24 120.3(3) yes
C22 C23 H231 119.3 no
C24 C23 H231 120.4 no
C23 C24 C25 119.2(4) yes
C23 C24 H241 119.6 no
C25 C24 H241 121.2 no
C24 C25 C26 122.0(3) yes
C24 C25 H251 118.9 no
C26 C25 H251 119.1 no
P3 C26 C21 119.4(2) yes
P3 C26 C25 121.8(3) yes
C21 C26 C25 118.7(3) yes
P3 C27 C28 123.9(2) yes
P3 C27 C32 117.2(2) yes
C28 C27 C32 118.7(3) yes
C27 C28 C29 120.2(3) yes
C27 C28 H281 119.4 no
C29 C28 H281 120.4 no
C28 C29 C30 120.6(3) yes
C28 C29 H291 119.4 no
C30 C29 H291 120.1 no
C29 C30 C31 119.7(3) yes
C29 C30 H301 120.6 no
C31 C30 H301 119.7 no
C30 C31 C32 120.0(3) yes
C30 C31 H311 120.7 no
C32 C31 H311 119.3 no
C27 C32 C31 120.8(3) yes
C27 C32 H321 119.6 no
C31 C32 H321 119.6 no
P3 C33 C34 124.0(2) yes
P3 C33 C38 117.7(2) yes
C34 C33 C38 118.1(3) yes
C33 C34 C35 120.7(3) yes
C33 C34 H341 118.2 no
C35 C34 H341 121.1 no
C34 C35 C36 120.5(3) yes
C34 C35 H351 119.8 no
C36 C35 H351 119.7 no
C35 C36 C37 119.0(3) yes
C35 C36 H361 120.6 no
C37 C36 H361 120.4 no
C36 C37 C38 121.0(3) yes
C36 C37 H371 119.4 no
C38 C37 H371 119.6 no
C33 C38 C37 120.7(3) yes
C33 C38 H381 120.3 no
C37 C38 H381 119.0 no
P4 C39 C40 117.3(2) yes
P4 C39 C44 124.1(2) yes
C40 C39 C44 118.6(3) yes
C39 C40 C41 120.5(3) yes
C39 C40 H401 119.6 no
C41 C40 H401 119.9 no
C40 C41 C42 120.3(3) yes
C40 C41 H411 119.4 no
C42 C41 H411 120.3 no
C41 C42 C43 119.7(3) yes
C41 C42 H421 119.9 no
C43 C42 H421 120.5 no
C42 C43 C44 120.3(3) yes
C42 C43 H431 120.8 no
C44 C43 H431 118.9 no
C39 C44 C43 120.6(3) yes
C39 C44 H441 119.3 no
C43 C44 H441 120.1 no
P4 C45 C46 117.8(2) yes
P4 C45 C50 123.1(2) yes
C46 C45 C50 119.1(3) yes
C45 C46 C47 120.6(3) yes
C45 C46 H461 119.7 no
C47 C46 H461 119.7 no
C46 C47 C48 119.6(3) yes
C46 C47 H471 120.3 no
C48 C47 H471 120.2 no
C47 C48 C49 120.5(3) yes
C47 C48 H481 119.6 no
C49 C48 H481 119.9 no
C48 C49 C50 119.6(3) yes
C48 C49 H491 119.8 no
C50 C49 H491 120.6 no
C45 C50 C49 120.6(3) yes
C45 C50 H501 119.8 no
C49 C50 H501 119.7 no
P4 C51 C52 122.5(2) yes
P4 C51 C56 118.5(2) yes
C52 C51 C56 118.8(3) yes
C51 C52 C53 121.2(3) yes
C51 C52 H521 119.2 no
C53 C52 H521 119.6 no
C52 C53 C54 119.4(3) yes
C52 C53 H531 120.5 no
C54 C53 H531 120.1 no
C53 C54 C55 120.5(3) yes
C53 C54 H541 120.2 no
C55 C54 H541 119.3 no
C54 C55 C56 120.6(3) yes
C54 C55 H551 120.2 no
C56 C55 H551 119.2 no
C51 C56 N3 119.9(3) yes
C51 C56 C55 118.9(3) yes
N3 C56 C55 121.2(3) yes
N3 C57 C58 103.3(3) yes
N3 C57 H571 110.8 no
C58 C57 H571 112.3 no
N3 C57 H572 109.2 no
C58 C57 H572 111.8 no
H571 C57 H572 109.3 no
C57 C58 N4 103.5(3) yes
C57 C58 H581 111.9 no
N4 C58 H581 111.2 no
C57 C58 H582 110.4 no
N4 C58 H582 109.9 no
H581 C58 H582 109.9 no
N4 C59 C60 120.1(3) yes
N4 C59 C64 121.3(3) yes
C60 C59 C64 118.6(3) yes
C59 C60 C61 121.1(4) yes
C59 C60 H601 118.5 no
C61 C60 H601 120.4 no
C60 C61 C62 120.2(4) yes
C60 C61 H611 119.3 no
C62 C61 H611 120.5 no
C61 C62 C63 119.5(4) yes
C61 C62 H621 120.0 no
C63 C62 H621 120.5 no
C62 C63 C64 122.1(4) yes
C62 C63 H631 118.4 no
C64 C63 H631 119.4 no
P6 C64 C59 119.8(2) yes
P6 C64 C63 121.8(3) yes
C59 C64 C63 118.4(3) yes
P6 C65 C66 119.1(3) yes
P6 C65 C70 122.1(3) yes
C66 C65 C70 118.7(3) yes
C65 C66 C67 120.8(4) yes
C65 C66 H661 119.4 no
C67 C66 H661 119.7 no
C66 C67 C68 120.0(4) yes
C66 C67 H671 119.5 no
C68 C67 H671 120.5 no
C67 C68 C69 120.1(4) yes
C67 C68 H681 119.8 no
C69 C68 H681 120.1 no
C68 C69 C70 119.9(4) yes
C68 C69 H691 120.1 no
C70 C69 H691 120.0 no
C69 C70 C65 120.5(4) yes
C69 C70 H701 120.2 no
C65 C70 H701 119.3 no
P6 C71 C72 123.6(3) yes
P6 C71 C76 117.5(2) yes
C72 C71 C76 117.9(3) yes
C71 C72 C73 120.6(3) yes
C71 C72 H721 120.0 no
C73 C72 H721 119.4 no
C72 C73 C74 120.5(3) yes
C72 C73 H731 119.9 no
C74 C73 H731 119.6 no
C73 C74 C75 119.7(4) yes
C73 C74 H741 119.4 no
C75 C74 H741 120.9 no
C74 C75 C76 120.0(4) yes
C74 C75 H751 119.7 no
C76 C75 H751 120.3 no
C71 C76 C75 121.3(3) yes
C71 C76 H761 119.1 no
C75 C76 H761 119.6 no
O1 C77 C78 108.4(7) yes
O1 C77 H771 110.1 no
C78 C77 H771 109.4 no
O1 C77 H772 108.5 no
C78 C77 H772 109.9 no
H771 C77 H772 110.4 no
C77 C78 C79 95.7(7) yes
C77 C78 H781 113.8 no
C79 C78 H781 111.6 no
C77 C78 H782 113.1 no
C79 C78 H782 111.7 no
H781 C78 H782 110.2 no
C78 C79 C80 112.9(8) yes
C78 C79 H791 108.6 no
C80 C79 H791 108.4 no
C78 C79 H792 107.6 no
C80 C79 H792 108.7 no
H791 C79 H792 110.6 no
C771 C79 C772 99.4(10) yes
C771 C79 H793 113.1 no
C772 C79 H793 109.6 no
C771 C79 H794 112.4 no
C772 C79 H794 111.9 no
H793 C79 H794 110.1 no
O1 C80 C79 107.4(8) yes
O1 C80 H801 110.0 no
C79 C80 H801 110.1 no
O1 C80 H802 110.1 no
C79 C80 H802 109.9 no
H801 C80 H802 109.4 no
O2 C771 C79 105.6(10) yes
O2 C771 H7711 109.9 no
C79 C771 H7711 111.3 no
O2 C771 H7712 109.9 no
C79 C771 H7712 110.9 no
H7711 C771 H7712 109.2 no
C79 C772 C773 96.4(11) yes
C79 C772 H7721 113.0 no
C773 C772 H7721 112.4 no
C79 C772 H7722 112.2 no
C773 C772 H7722 112.9 no
H7721 C772 H7722 109.4 no
C772 C773 O2 106.8(11) yes
C772 C773 H7731 109.9 no
O2 C773 H7731 109.8 no
C772 C773 H7732 109.8 no
O2 C773 H7732 110.4 no
H7731 C773 H7732 110.1 no

loop_
_geom_bond_atom_site_label_1
_geom_bond_atom_site_label_2
_geom_bond_distance
_geom_bond_publ_flag
Pd1 Pd2 2.6972(3) yes
Pd1 P1 2.3110(8) yes
Pd1 P2 2.3026(8) yes
Pd1 P5 2.2933(8) yes
Pd1 P6 2.3039(8) yes
Pd2 P2 2.2816(8) yes
Pd2 P3 2.2996(8) yes
Pd2 P4 2.3090(8) yes
Pd2 P5 2.3023(8) yes
P1 C1 1.827(3) yes
P1 C7 1.832(3) yes
P1 C13 1.828(3) yes
P2 N1 1.723(3) yes
P2 N2 1.733(3) yes
P3 C26 1.832(3) yes
P3 C27 1.837(3) yes
P3 C33 1.843(3) yes
P4 C39 1.837(3) yes
P4 C45 1.845(3) yes
P4 C51 1.833(3) yes
P5 N3 1.739(3) yes
P5 N4 1.741(3) yes
P6 C64 1.836(3) yes
P6 C65 1.840(3) yes
P6 C71 1.831(3) yes
O1 C77 1.409(10) yes
O1 C80 1.394(10) yes
O2 C771 1.364(14) yes
O2 C773 1.423(15) yes
N1 C18 1.417(4) yes
N1 C19 1.462(4) yes
N2 C20 1.464(4) yes
N2 C21 1.402(4) yes
N3 C56 1.400(4) yes
N3 C57 1.461(4) yes
N4 C58 1.468(4) yes
N4 C59 1.412(4) yes
C1 C2 1.398(4) yes
C1 C6 1.391(4) yes
C2 C3 1.380(5) yes
C2 H21 0.934 no
C3 C4 1.392(5) yes
C3 H31 0.935 no
C4 C5 1.371(5) yes
C4 H41 0.933 no
C5 C6 1.395(5) yes
C5 H51 0.935 no
C6 H61 0.928 no
C7 C8 1.391(5) yes
C7 C12 1.383(5) yes
C8 C9 1.392(6) yes
C8 H81 0.933 no
C9 C10 1.374(7) yes
C9 H91 0.920 no
C10 C11 1.365(6) yes
C10 H101 0.935 no
C11 C12 1.384(5) yes
C11 H111 0.936 no
C12 H121 0.937 no
C13 C14 1.388(5) yes
C13 C18 1.417(4) yes
C14 C15 1.388(5) yes
C14 H141 0.931 no
C15 C16 1.384(6) yes
C15 H151 0.931 no
C16 C17 1.382(6) yes
C16 H161 0.928 no
C17 C18 1.391(5) yes
C17 H171 0.930 no
C19 C20 1.512(5) yes
C19 H191 0.970 no
C19 H192 0.975 no
C20 H201 0.970 no
C20 H202 0.977 no
C21 C22 1.401(5) yes
C21 C26 1.419(4) yes
C22 C23 1.393(6) yes
C22 H221 0.932 no
C23 C24 1.374(6) yes
C23 H231 0.928 no
C24 C25 1.396(5) yes
C24 H241 0.919 no
C25 C26 1.377(5) yes
C25 H251 0.930 no
C27 C28 1.396(4) yes
C27 C32 1.390(4) yes
C28 C29 1.386(5) yes
C28 H281 0.932 no
C29 C30 1.381(5) yes
C29 H291 0.921 no
C30 C31 1.382(5) yes
C30 H301 0.922 no
C31 C32 1.390(5) yes
C31 H311 0.931 no
C32 H321 0.931 no
C33 C34 1.400(4) yes
C33 C38 1.390(4) yes
C34 C35 1.387(5) yes
C34 H341 0.938 no
C35 C36 1.382(5) yes
C35 H351 0.930 no
C36 C37 1.380(5) yes
C36 H361 0.939 no
C37 C38 1.383(5) yes
C37 H371 0.933 no
C38 H381 0.937 no
C39 C40 1.386(4) yes
C39 C44 1.392(5) yes
C40 C41 1.389(5) yes
C40 H401 0.934 no
C41 C42 1.377(5) yes
C41 H411 0.935 no
C42 C43 1.378(5) yes
C42 H421 0.929 no
C43 C44 1.383(5) yes
C43 H431 0.924 no
C44 H441 0.931 no
C45 C46 1.384(4) yes
C45 C50 1.392(4) yes
C46 C47 1.397(4) yes
C46 H461 0.934 no
C47 C48 1.381(5) yes
C47 H471 0.929 no
C48 C49 1.386(5) yes
C48 H481 0.923 no
C49 C50 1.390(5) yes
C49 H491 0.926 no
C50 H501 0.924 no
C51 C52 1.387(4) yes
C51 C56 1.423(4) yes
C52 C53 1.394(5) yes
C52 H521 0.933 no
C53 C54 1.382(5) yes
C53 H531 0.930 no
C54 C55 1.385(5) yes
C54 H541 0.928 no
C55 C56 1.396(4) yes
C55 H551 0.926 no
C57 C58 1.505(5) yes
C57 H571 0.973 no
C57 H572 0.983 no
C58 H581 0.966 no
C58 H582 0.971 no
C59 C60 1.405(5) yes
C59 C64 1.420(5) yes
C60 C61 1.386(5) yes
C60 H601 0.931 no
C61 C62 1.377(6) yes
C61 H611 0.931 no
C62 C63 1.382(5) yes
C62 H621 0.936 no
C63 C64 1.394(5) yes
C63 H631 0.934 no
C65 C66 1.379(5) yes
C65 C70 1.394(5) yes
C66 C67 1.391(5) yes
C66 H661 0.935 no
C67 C68 1.378(6) yes
C67 H671 0.933 no
C68 C69 1.376(6) yes
C68 H681 0.925 no
C69 C70 1.394(5) yes
C69 H691 0.930 no
C70 H701 0.938 no
C71 C72 1.393(4) yes
C71 C76 1.394(5) yes
C72 C73 1.395(5) yes
C72 H721 0.931 no
C73 C74 1.371(6) yes
C73 H731 0.935 no
C74 C75 1.385(6) yes
C74 H741 0.930 no
C75 C76 1.384(5) yes
C75 H751 0.923 no
C76 H761 0.929 no
C77 C78 1.484(13) yes
C77 H771 0.973 no
C77 H772 0.966 no
C78 C79 1.576(13) yes
C78 H781 0.962 no
C78 H782 0.963 no
C79 C80 1.227(11) yes
C79 H791 0.976 no
C79 H792 0.975 no
C79 C771 1.359(14) yes
C79 C772 1.604(12) yes
C79 H793 0.976 no
C79 H794 0.969 no
C80 H801 0.950 no
C80 H802 0.951 no
C771 H7711 0.973 no
C771 H7712 0.972 no
C772 C773 1.48(2) yes
C772 H7721 0.975 no
C772 H7722 0.980 no
C773 H7731 0.964 no
C773 H7732 0.971 no

loop_
_platon_squeeze_void_nr
_platon_squeeze_void_average_x
_platon_squeeze_void_average_y
_platon_squeeze_void_average_z
_platon_squeeze_void_volume
_platon_squeeze_void_count_electrons
_platon_squeeze_void_content
1 0.500 0.000 1.000 247 62 ' '
2 0.500 0.500 0.500 247 62 ' '
